data_7057792
loop_
_publ_author_name
'Vaz, Patr\'icia A. A. M.'
'Rocha, Jo\~ao'
'Silva, Artur M. S.'
'Guieu, Samuel'

_publ_section_title
;
 Aggregation-induced emission enhancement of chiral boranils
;
_journal_issue 22
_journal_name_full 'New Journal of Chemistry'
_journal_page_first 18166
_journal_paper_doi 10.1039/C8NJ03228A
_journal_volume 42
_journal_year 2018
_chemical_formula_moiety 'C14 H12 B F2 N O'
_chemical_formula_sum 'C14 H12 B F2 N O'
_chemical_formula_weight 259.06
_chemical_name_systematic
;
 3-benzyl-2,2-difluoro-2H-2l4,3l4-benzo[e][1,3,2]oxazaborinine
;
_space_group_crystal_system orthorhombic
_space_group_IT_number 61
_space_group_name_Hall '-P 2ac 2ab'
_space_group_name_H-M_alt 'P b c a'
_symmetry_space_group_name_Hall '-P 2ac 2ab'
_symmetry_space_group_name_H-M 'P b c a'
_atom_sites_solution_hydrogens geom
_atom_sites_solution_primary direct
_atom_sites_solution_secondary difmap
_audit_creation_method SHELXL-2014
_audit_update_record
;
2018-06-28 deposited with the CCDC.
2018-10-08 downloaded from the CCDC.
;
_cell_angle_alpha 90
_cell_angle_beta 90
_cell_angle_gamma 90
_cell_formula_units_Z 8
_cell_length_a 7.0179(7)
_cell_length_b 11.9206(11)
_cell_length_c 28.844(3)
_cell_measurement_reflns_used 36
_cell_measurement_temperature 150(2)
_cell_measurement_theta_max 28.698
_cell_measurement_theta_min 1.412
_cell_volume 2413.0(4)
_computing_cell_refinement 'Bruker SMART'
_computing_data_collection 'Bruker SMART'
_computing_data_reduction 'Bruker SAINT'
_computing_molecular_graphics 'PLATON (Spek, 2009)'
_computing_publication_material 'SHELXL-2014 (Sheldrick, 2014)'
_computing_structure_refinement 'SHELXL-2014 (Sheldrick, 2014)'
_computing_structure_solution 'SHELXL-2014 (Sheldrick, 2014)'
_diffrn_ambient_temperature 150(2)
_diffrn_measured_fraction_theta_full 0.999
_diffrn_measured_fraction_theta_max 0.998
_diffrn_measurement_device_type ccd
_diffrn_measurement_method 'omega and phi scans'
_diffrn_radiation_type MoK\a
_diffrn_radiation_wavelength 0.71073
_diffrn_reflns_av_R_equivalents 0.0609
_diffrn_reflns_av_unetI/netI 0.0610
_diffrn_reflns_Laue_measured_fraction_full 0.999
_diffrn_reflns_Laue_measured_fraction_max 0.998
_diffrn_reflns_limit_h_max 9
_diffrn_reflns_limit_h_min -9
_diffrn_reflns_limit_k_max 12
_diffrn_reflns_limit_k_min -16
_diffrn_reflns_limit_l_max 38
_diffrn_reflns_limit_l_min -38
_diffrn_reflns_number 14168
_diffrn_reflns_point_group_measured_fraction_full 0.999
_diffrn_reflns_point_group_measured_fraction_max 0.998
_diffrn_reflns_theta_full 25.242
_diffrn_reflns_theta_max 28.698
_diffrn_reflns_theta_min 1.412
_diffrn_source 'fine-focus sealed tube'
_exptl_absorpt_coefficient_mu 0.109
_exptl_absorpt_correction_type multi-scan
_exptl_absorpt_process_details '(SADABS; Bruker, 2008)'
_exptl_crystal_colour colorless
_exptl_crystal_density_diffrn 1.426
_exptl_crystal_description block
_exptl_crystal_F_000 1072
_exptl_crystal_preparation Luminescent
_exptl_crystal_recrystallization_method 'Re-crystallisation from solvent: dichloromethane'
_exptl_crystal_size_max 0.600
_exptl_crystal_size_mid 0.400
_exptl_crystal_size_min 0.200
_exptl_transmission_factor_max 0.7458
_exptl_transmission_factor_min 0.7037
_refine_diff_density_max 0.232
_refine_diff_density_min -0.210
_refine_diff_density_rms 0.043
_refine_ls_extinction_method none
_refine_ls_goodness_of_fit_ref 0.889
_refine_ls_hydrogen_treatment constr
_refine_ls_matrix_type full
_refine_ls_number_parameters 172
_refine_ls_number_reflns 3115
_refine_ls_number_restraints 0
_refine_ls_restrained_S_all 0.889
_refine_ls_R_factor_all 0.0725
_refine_ls_R_factor_gt 0.0388
_refine_ls_shift/su_max 0.001
_refine_ls_shift/su_mean 0.000
_refine_ls_structure_factor_coef Fsqd
_refine_ls_weighting_details 'w=1/[\s^2^(Fo^2^)+(0.0270P)^2^] where P=(Fo^2^+2Fc^2^)/3'
_refine_ls_weighting_scheme calc
_refine_ls_wR_factor_gt 0.0705
_refine_ls_wR_factor_ref 0.0791
_reflns_Friedel_coverage 0.000
_reflns_number_gt 1883
_reflns_number_total 3115
_reflns_threshold_expression 'I > 2\s(I)'
_cod_data_source_file c8nj03228a2.cif
_cod_data_source_block shelx_CCDC3
_cod_depositor_comments 'Adding full bibliography for 7057789--7057793.cif.'
_cod_database_code 7057792
_shelx_space_group_comment
;
The symmetry employed for this shelxl refinement is uniquely defined
by the following loop, which should always be used as a source of
symmetry information in preference to the above space-group names.
They are only intended as comments.
;
_shelx_estimated_absorpt_t_min 0.937
_shelx_estimated_absorpt_t_max 0.978
_shelxl_version_number 2014-3

loop_
_space_group_symop_operation_xyz
'x, y, z'
'-x+1/2, -y, z+1/2'
'-x, y+1/2, -z+1/2'
'x+1/2, -y+1/2, -z'
'-x, -y, -z'
'x-1/2, y, -z-1/2'
'x, -y-1/2, z-1/2'
'-x-1/2, y-1/2, z'

loop_
_atom_site_label
_atom_site_type_symbol
_atom_site_fract_x
_atom_site_fract_y
_atom_site_fract_z
_atom_site_U_iso_or_equiv
_atom_site_adp_type
_atom_site_occupancy
_atom_site_site_symmetry_order
_atom_site_calc_flag
_atom_site_refinement_flags_posn
_atom_site_refinement_flags_adp
C12 C -0.3965(2) 1.18597(13) 0.03044(5) 0.0366(4) Uani 1 1 d . .
H12 H -0.5169 1.1866 0.0154 0.044 Uiso 1 1 calc R U
B1 B 0.1503(2) 1.01230(13) 0.15465(5) 0.0249(4) Uani 1 1 d . .
C11 C -0.2730(2) 1.09707(13) 0.02394(5) 0.0367(4) Uani 1 1 d . .
H11 H -0.3086 1.0363 0.0045 0.044 Uiso 1 1 calc R U
F1 F -0.01633(12) 0.96458(6) 0.13754(3) 0.0357(2) Uani 1 1 d . .
F2 F 0.30428(12) 0.96853(7) 0.13037(3) 0.0383(2) Uani 1 1 d . .
N1 N 0.14145(15) 1.14232(9) 0.14587(4) 0.0218(3) Uani 1 1 d . .
O1 O 0.17166(13) 0.98846(7) 0.20368(3) 0.0269(2) Uani 1 1 d . .
C07 C 0.12456(18) 1.21300(11) 0.17955(4) 0.0230(3) Uani 1 1 d . .
H07 H 0.1144 1.2906 0.1726 0.028 Uiso 1 1 calc R U
C06 C 0.12068(18) 1.17840(11) 0.22687(4) 0.0210(3) Uani 1 1 d . .
C01 C 0.14977(18) 1.06482(11) 0.23756(4) 0.0211(3) Uani 1 1 d . .
C08 C 0.1499(2) 1.18494(11) 0.09765(4) 0.0274(3) Uani 1 1 d . .
H08A H 0.2387 1.1377 0.0795 0.033 Uiso 1 1 calc R U
H08B H 0.2010 1.2624 0.0979 0.033 Uiso 1 1 calc R U
C04 C 0.10688(19) 1.22343(12) 0.30829(5) 0.0277(3) Uani 1 1 d . .
H04 H 0.0910 1.2765 0.3325 0.033 Uiso 1 1 calc R U
C02 C 0.15955(19) 1.03214(11) 0.28385(5) 0.0251(3) Uani 1 1 d . .
H02 H 0.1804 0.9556 0.2915 0.030 Uiso 1 1 calc R U
C03 C 0.13906(19) 1.11078(11) 0.31846(5) 0.0270(3) Uani 1 1 d . .
H03 H 0.1470 1.0877 0.3499 0.032 Uiso 1 1 calc R U
C05 C 0.09847(19) 1.25683(12) 0.26277(5) 0.0266(3) Uani 1 1 d . .
H05 H 0.0775 1.3336 0.2555 0.032 Uiso 1 1 calc R U
C13 C -0.3442(2) 1.27408(13) 0.05894(5) 0.0353(4) Uani 1 1 d . .
H13 H -0.4295 1.3348 0.0638 0.042 Uiso 1 1 calc R U
C09 C -0.0425(2) 1.18496(11) 0.07430(4) 0.0243(3) Uani 1 1 d . .
C14 C -0.1678(2) 1.27390(12) 0.08041(5) 0.0308(4) Uani 1 1 d . .
H14 H -0.1321 1.3353 0.0995 0.037 Uiso 1 1 calc R U
C10 C -0.0969(2) 1.09648(12) 0.04582(5) 0.0309(4) Uani 1 1 d . .
H10 H -0.0127 1.0350 0.0413 0.037 Uiso 1 1 calc R U

loop_
_atom_site_aniso_label
_atom_site_aniso_U_11
_atom_site_aniso_U_22
_atom_site_aniso_U_33
_atom_site_aniso_U_23
_atom_site_aniso_U_13
_atom_site_aniso_U_12
C12 0.0326(10) 0.0519(11) 0.0254(8) 0.0092(7) -0.0027(7) -0.0008(8)
B1 0.0293(10) 0.0212(9) 0.0243(9) -0.0015(7) 0.0008(8) -0.0009(7)
C11 0.0439(10) 0.0363(10) 0.0299(9) -0.0037(7) -0.0041(8) -0.0052(8)
F1 0.0448(6) 0.0283(5) 0.0338(5) 0.0027(4) -0.0094(4) -0.0128(4)
F2 0.0468(6) 0.0316(5) 0.0366(5) -0.0034(4) 0.0116(4) 0.0093(4)
N1 0.0216(6) 0.0225(6) 0.0212(6) 0.0002(5) 0.0001(5) -0.0020(5)
O1 0.0387(6) 0.0184(5) 0.0235(5) -0.0024(4) -0.0021(5) 0.0018(4)
C07 0.0193(7) 0.0197(7) 0.0301(8) 0.0003(6) -0.0023(6) -0.0012(6)
C06 0.0169(7) 0.0228(8) 0.0233(7) -0.0017(6) -0.0021(6) -0.0008(6)
C01 0.0193(7) 0.0210(7) 0.0232(7) -0.0030(6) -0.0013(6) -0.0017(6)
C08 0.0319(9) 0.0279(8) 0.0224(7) 0.0035(6) 0.0047(7) -0.0039(6)
C04 0.0254(8) 0.0314(9) 0.0262(8) -0.0083(6) -0.0010(6) 0.0023(6)
C02 0.0251(8) 0.0221(7) 0.0282(8) 0.0012(6) -0.0015(6) -0.0008(6)
C03 0.0232(8) 0.0349(9) 0.0229(8) 0.0001(6) -0.0010(6) -0.0010(7)
C05 0.0242(8) 0.0224(8) 0.0331(8) -0.0034(6) -0.0034(7) 0.0010(6)
C13 0.0392(10) 0.0387(9) 0.0280(8) 0.0047(7) 0.0027(7) 0.0118(8)
C09 0.0322(9) 0.0251(8) 0.0156(7) 0.0041(6) 0.0045(6) -0.0012(6)
C14 0.0433(10) 0.0269(8) 0.0221(8) -0.0016(6) 0.0036(7) 0.0025(7)
C10 0.0388(9) 0.0265(8) 0.0273(8) -0.0020(6) 0.0019(7) 0.0032(7)

loop_
_atom_type_symbol
_atom_type_description
_atom_type_scat_dispersion_real
_atom_type_scat_dispersion_imag
_atom_type_scat_source
C C 0.0033 0.0016 'International Tables Vol C Tables 4.2.6.8 and 6.1.1.4'
H H 0.0000 0.0000 'International Tables Vol C Tables 4.2.6.8 and 6.1.1.4'
B B 0.0013 0.0007 'International Tables Vol C Tables 4.2.6.8 and 6.1.1.4'
N N 0.0061 0.0033 'International Tables Vol C Tables 4.2.6.8 and 6.1.1.4'
O O 0.0106 0.0060 'International Tables Vol C Tables 4.2.6.8 and 6.1.1.4'
F F 0.0171 0.0103 'International Tables Vol C Tables 4.2.6.8 and 6.1.1.4'

loop_
_geom_angle_atom_site_label_1
_geom_angle_atom_site_label_2
_geom_angle_atom_site_label_3
_geom_angle
C11 C12 C13 119.76(14)
F2 B1 F1 108.74(11)
F2 B1 O1 109.73(12)
F1 B1 O1 110.67(12)
F2 B1 N1 108.64(11)
F1 B1 N1 108.23(11)
O1 B1 N1 110.77(11)
C12 C11 C10 120.05(14)
C07 N1 C08 119.08(11)
C07 N1 B1 121.72(11)
C08 N1 B1 119.20(10)
C01 O1 B1 124.35(10)
N1 C07 C06 122.21(12)
C01 C06 C05 119.78(12)
C01 C06 C07 119.10(12)
C05 C06 C07 121.03(12)
O1 C01 C02 120.12(12)
O1 C01 C06 120.68(11)
C02 C01 C06 119.18(11)
N1 C08 C09 112.52(10)
C05 C04 C03 119.21(13)
C03 C02 C01 119.97(12)
C02 C03 C04 121.36(13)
C04 C05 C06 120.48(13)
C12 C13 C14 120.14(14)
C14 C09 C10 118.72(14)
C14 C09 C08 120.67(13)
C10 C09 C08 120.61(13)
C13 C14 C09 120.71(14)
C11 C10 C09 120.62(14)

loop_
_geom_bond_atom_site_label_1
_geom_bond_atom_site_label_2
_geom_bond_distance
C12 C11 1.382(2)
C12 C13 1.383(2)
B1 F2 1.3895(17)
B1 F1 1.3908(17)
B1 O1 1.4501(17)
B1 N1 1.5717(18)
C11 C10 1.388(2)
N1 C07 1.2913(15)
N1 C08 1.4820(15)
O1 C01 1.3443(14)
C07 C06 1.4263(17)
C06 C01 1.4035(17)
C06 C05 1.4038(17)
C01 C02 1.3927(17)
C08 C09 1.5091(19)
C04 C05 1.3733(18)
C04 C03 1.3930(18)
C02 C03 1.3770(17)
C13 C14 1.3838(19)
C09 C14 1.3887(19)
C09 C10 1.3903(18)
